data_1540697
loop_
_publ_author_name
'Pugh, Thomas'
'Vieru, Veacheslav'
'Chibotaru, Liviu F.'
'Layfield, Richard A.'

_publ_section_title
;
 Magneto-structural correlations in arsenic- and selenium-ligated
 dysprosium single-molecule magnets
;
_journal_issue 3
_journal_name_full 'Chem. Sci.'
_journal_page_first 2128
_journal_paper_doi 10.1039/C5SC03755G
_journal_volume 7
_journal_year 2016
_chemical_formula_moiety 'C18 H21 Dy, C9 H13 As'
_chemical_formula_sum 'C27 H34 As Dy'
_chemical_formula_weight 595.96
_chemical_name_systematic 1-Dy
_chemical_properties_physical 'Air-sensitive, Moisture-sensitive, Oxygen-sensitive'
_space_group_crystal_system monoclinic
_space_group_IT_number 14
_space_group_name_Hall '-P 2yn'
_space_group_name_H-M_alt 'P 1 21/n 1'
_symmetry_space_group_name_Hall '-P 2yn'
_symmetry_space_group_name_H-M 'P 1 21/n 1'
_atom_sites_solution_hydrogens mixed
_atom_sites_solution_primary iterative
_audit_creation_date 2015-02-04
_audit_creation_method
;
Olex2 1.2
(compiled 2015.01.26 svn.r3150 for OlexSys, GUI svn.r4998)
;
_audit_update_record
;
2015-05-28 deposited with the CCDC.
2015-12-15 downloaded from the CCDC.
;
_cell_angle_alpha 90
_cell_angle_beta 94.354(4)
_cell_angle_gamma 90
_cell_formula_units_Z 4
_cell_length_a 8.1717(3)
_cell_length_b 24.8088(10)
_cell_length_c 11.6477(5)
_cell_measurement_reflns_used 7897
_cell_measurement_temperature 100
_cell_measurement_theta_max 28.4530
_cell_measurement_theta_min 3.2710
_cell_volume 2354.52(16)
_computing_cell_refinement
;
CrysAlisPro, Agilent Technologies,
Version 1.171.36.28a (release 18-03-2013 CrysAlis171 .NET)
(compiled Mar 18 2013,11:47:30)
;
_computing_data_collection
;
CrysAlisPro, Agilent Technologies,
Version 1.171.36.28a (release 18-03-2013 CrysAlis171 .NET)
(compiled Mar 18 2013,11:47:30)
;
_computing_data_reduction
;
CrysAlisPro, Agilent Technologies,
Version 1.171.36.28a (release 18-03-2013 CrysAlis171 .NET)
(compiled Mar 18 2013,11:47:30)
;
_computing_molecular_graphics 'Olex2 (Dolomanov et al., 2009)'
_computing_publication_material 'Olex2 (Dolomanov et al., 2009)'
_computing_structure_refinement 'ShelXL (Sheldrick, 2008)'
_computing_structure_solution
;
Superflip (Palatinus & Chapuis, 2007;Palatinus & van der Lee, 2008;
Palatinus et al., 2012)
;
_diffrn_ambient_temperature 100
_diffrn_detector_area_resol_mean 8.3367
_diffrn_measured_fraction_theta_full 0.999
_diffrn_measured_fraction_theta_max 0.999
_diffrn_measurement_details
;
  1 omega   33.00   69.00   1.0000   12.0000
omega____ theta____ kappa____ phi______ frames
    -       22.5590  -99.0000   30.0000 36

  2 omega  -62.00   36.00   1.0000   12.0000
omega____ theta____ kappa____ phi______ frames
    -       22.5590  -57.0000   90.0000 98

  3 omega  -11.00  113.00   1.0000   12.0000
omega____ theta____ kappa____ phi______ frames
    -       22.5590   57.0000  -30.0000 124

  4 omega   10.00   98.00   1.0000   12.0000
omega____ theta____ kappa____ phi______ frames
    -       22.5590   57.0000 -150.0000 88

  5 omega  -10.00   64.00   1.0000   12.0000
omega____ theta____ kappa____ phi______ frames
    -       22.5590  -99.0000 -150.0000 74
;
_diffrn_measurement_device_type 'Xcalibur, Sapphire2, large Be window'
_diffrn_measurement_method '\w scans'
_diffrn_orient_matrix_UB_11 -0.0104371000
_diffrn_orient_matrix_UB_12 -0.0283563000
_diffrn_orient_matrix_UB_13 0.0024771000
_diffrn_orient_matrix_UB_21 0.0750645000
_diffrn_orient_matrix_UB_22 -0.0036948000
_diffrn_orient_matrix_UB_23 -0.0257693000
_diffrn_orient_matrix_UB_31 0.0426785000
_diffrn_orient_matrix_UB_32 -0.0004652000
_diffrn_orient_matrix_UB_33 0.0553480000
_diffrn_radiation_monochromator graphite
_diffrn_radiation_type MoK\a
_diffrn_radiation_wavelength 0.71073
_diffrn_reflns_av_R_equivalents 0.0339
_diffrn_reflns_av_unetI/netI 0.0298
_diffrn_reflns_laue_measured_fraction_full 0.999
_diffrn_reflns_laue_measured_fraction_max 0.999
_diffrn_reflns_limit_h_max 9
_diffrn_reflns_limit_h_min -7
_diffrn_reflns_limit_k_max 29
_diffrn_reflns_limit_k_min -29
_diffrn_reflns_limit_l_max 13
_diffrn_reflns_limit_l_min -13
_diffrn_reflns_number 14983
_diffrn_reflns_point_group_measured_fraction_full 0.999
_diffrn_reflns_point_group_measured_fraction_max 0.999
_diffrn_reflns_theta_full 25.000
_diffrn_reflns_theta_max 25.025
_diffrn_reflns_theta_min 2.943
_diffrn_source 'Enhance (Mo) X-ray Source'
_exptl_absorpt_coefficient_mu 4.579
_exptl_absorpt_correction_T_max 1.00000
_exptl_absorpt_correction_T_min 0.56595
_exptl_absorpt_correction_type multi-scan
_exptl_absorpt_process_details
;
CrysAlisPro, Agilent Technologies,
Version 1.171.36.28a (release 18-03-2013 CrysAlis171 .NET)
(compiled Mar 18 2013,11:47:30)
Empirical absorption correction using spherical harmonics,
 implemented in SCALE3 ABSPACK scaling algorithm.
;
_exptl_crystal_colour 'clear light yellow'
_exptl_crystal_colour_lustre clear
_exptl_crystal_colour_modifier light
_exptl_crystal_colour_primary yellow
_exptl_crystal_density_diffrn 1.681
_exptl_crystal_description block
_exptl_crystal_F_000 1180
_exptl_crystal_preparation 'Magnetic properties'
_exptl_crystal_recrystallization_method 'Re-crystallisation from solvent: toluebe'
_exptl_crystal_size_max 0.2
_exptl_crystal_size_mid 0.2
_exptl_crystal_size_min 0.1
_refine_diff_density_max 0.835
_refine_diff_density_min -0.806
_refine_diff_density_rms 0.094
_refine_ls_extinction_method none
_refine_ls_goodness_of_fit_ref 1.050
_refine_ls_hydrogen_treatment mixed
_refine_ls_matrix_type full
_refine_ls_number_parameters 332
_refine_ls_number_reflns 4163
_refine_ls_number_restraints 127
_refine_ls_restrained_S_all 1.066
_refine_ls_R_factor_all 0.0302
_refine_ls_R_factor_gt 0.0252
_refine_ls_shift/su_max 0.004
_refine_ls_shift/su_mean 0.000
_refine_ls_structure_factor_coef Fsqd
_refine_ls_weighting_details
;
 w=1/[\s^2^(Fo^2^)+(0.0161P)^2^+4.4081P]
 where P=(Fo^2^+2Fc^2^)/3
;
_refine_ls_weighting_scheme calc
_refine_ls_wR_factor_gt 0.0516
_refine_ls_wR_factor_ref 0.0545
_reflns_Friedel_coverage 0.000
_reflns_number_gt 3728
_reflns_number_total 4163
_reflns_threshold_expression 'I > 2\s(I)'
_cod_data_source_file c5sc03755g2.cif
_cod_data_source_block oral271
_cod_depositor_comments 'Adding full bibliography for 1540697--1540701.cif.'
_cod_original_cell_volume 2354.53(17)
_cod_database_code 1540697
_shelxl_version_number 2013-2
_chemical_oxdiff_formula Dy1C27H60As1
_shelx_space_group_comment
;
The symmetry employed for this shelxl refinement is uniquely defined
by the following loop, which should always be used as a source of
symmetry information in preference to the above space-group names.
They are only intended as comments.
;
_reflns_odcompleteness_completeness 99.84
_reflns_odcompleteness_iscentric 1
_reflns_odcompleteness_theta 26.32
_olex2_refinement_description
;
1. Fixed Uiso
 At 1.2 times of:
  All C(H) groups
 At 1.5 times of:
  All C(H,H,H) groups
2. Rigid bond restraints
 C1, C2, C3, C4, C5, C6
 with sigma for 1-2 distances of 0.005 and sigma for 1-3 distances of 0.005
3. Uiso/Uaniso restraints and constraints
C1 \\sim C2 \\sim C3 \\sim C4 \\sim C5 \\sim C6: within 1.7A with sigma of
0.005 and sigma for terminal atoms of 0.01
4. Rigid body (RIGU) restrains
 C13, C14, C15, C16, C17, C18
 with sigma for 1-2 distances of 0.004 and sigma for 1-3 distances of 0.004
 C13A, C14A, C15A, C16A, C17A, C18A
 with sigma for 1-2 distances of 0.004 and sigma for 1-3 distances of 0.004
5. Others
 Sof(C14A)=Sof(H14A)=Sof(C15A)=Sof(H15A)=Sof(C13A)=Sof(H13A)=Sof(C16A)=
 Sof(H16A)=Sof(C17A)=Sof(C18A)=Sof(H18D)=Sof(H18E)=Sof(H18F)=1-FVAR(1)
 Sof(C14)=Sof(H14)=Sof(C15)=Sof(H15)=Sof(C13)=Sof(H13)=Sof(C16)=Sof(H16)=
 Sof(C17)=Sof(C18)=Sof(H18A)=Sof(H18B)=Sof(H18C)=FVAR(1)
6.a Aromatic/amide H refined with riding coordinates:
 C14(H14), C14A(H14A), C15(H15), C15A(H15A), C23(H23), C13(H13), C13A(H13A),
 C16(H16), C16A(H16A), C21(H21), C1(H1), C2(H2), C3(H3), C4(H4), C10(H10),
 C9(H9), C8(H8), C7(H7)
6.b Idealised Me refined as rotating group:
 C18(H18A,H18B,H18C), C18A(H18D,H18E,H18F), C25(H25A,H25B,H25C), C26(H26A,H26B,
 H26C), C27(H27A,H27B,H27C), C6(H6A,H6B,H6C), C12(H12A,H12B,H12C)
;
_olex2_date_sample_data_collection 2014-07-29
_olex2_submission_special_instructions 'No special instructions were received'

loop_
_space_group_symop_operation_xyz
'x, y, z'
'-x+1/2, y+1/2, -z+1/2'
'-x, -y, -z'
'x-1/2, -y-1/2, z-1/2'

loop_
_atom_site_label
_atom_site_type_symbol
_atom_site_fract_x
_atom_site_fract_y
_atom_site_fract_z
_atom_site_U_iso_or_equiv
_atom_site_adp_type
_atom_site_occupancy
_atom_site_site_symmetry_order
_atom_site_calc_flag
_atom_site_refinement_flags_posn
_atom_site_refinement_flags_adp
_atom_site_refinement_flags_occupancy
_atom_site_disorder_assembly
_atom_site_disorder_group
Dy1 Dy 0.68318(2) 0.65107(2) 0.40805(2) 0.02294(7) Uani 1 1 d . . . . .
As1 As 0.61753(5) 0.55466(2) 0.24343(3) 0.02646(10) Uani 1 1 d . . . . .
H1A H 0.555(5) 0.5062(17) 0.290(3) 0.046(12) Uiso 1 1 d . . . . .
H1B H 0.755(5) 0.5291(19) 0.201(4) 0.060(14) Uiso 1 1 d . . . . .
C19 C 0.4805(4) 0.56047(14) 0.0993(3) 0.0233(8) Uani 1 1 d . . . . .
C14 C 0.963(2) 0.6334(6) 0.2891(11) 0.027(3) Uani 0.473(9) 1 d . U P A 1
H14 H 0.9526 0.6117 0.2216 0.032 Uiso 0.473(9) 1 calc R . P A 1
C14A C 0.9784(12) 0.6964(5) 0.4492(9) 0.021(2) Uani 0.527(9) 1 d . U P A 2
H14A H 0.9735 0.7320 0.4789 0.025 Uiso 0.527(9) 1 calc R . P A 2
C24 C 0.3126(4) 0.54947(15) 0.0972(3) 0.0230(8) Uani 1 1 d . . . . .
C15 C 0.9933(19) 0.6135(5) 0.4042(13) 0.022(3) Uani 0.473(9) 1 d . U P A 1
H15 H 1.0075 0.5770 0.4277 0.026 Uiso 0.473(9) 1 calc R . P A 1
C15A C 0.9699(15) 0.6817(5) 0.3330(10) 0.025(2) Uani 0.527(9) 1 d . U P A 2
H15A H 0.9627 0.7056 0.2691 0.030 Uiso 0.527(9) 1 calc R . P A 2
C23 C 0.2147(5) 0.55971(15) -0.0036(3) 0.0262(8) Uani 1 1 d . . . . .
H23 H 0.1005 0.5523 -0.0052 0.031 Uiso 1 1 calc R . . . .
C13 C 0.9511(17) 0.6876(6) 0.2914(10) 0.022(2) Uani 0.473(9) 1 d . U P A 1
H13 H 0.9327 0.7100 0.2256 0.027 Uiso 0.473(9) 1 calc R . P A 1
C13A C 0.9955(14) 0.6484(5) 0.5140(10) 0.023(2) Uani 0.527(9) 1 d . U P A 2
H13A H 1.0088 0.6467 0.5956 0.028 Uiso 0.527(9) 1 calc R . P A 2
C22 C 0.2781(5) 0.58041(15) -0.1018(3) 0.0272(9) Uani 1 1 d . . . . .
C16 C 0.9976(17) 0.6607(7) 0.4769(11) 0.028(3) Uani 0.473(9) 1 d . U P A 1
H16 H 1.0158 0.6613 0.5584 0.033 Uiso 0.473(9) 1 calc R . P A 1
C16A C 0.9739(14) 0.6241(4) 0.3281(11) 0.018(2) Uani 0.527(9) 1 d . U P A 2
H16A H 0.9669 0.6027 0.2602 0.022 Uiso 0.527(9) 1 calc R . P A 2
C20 C 0.5477(5) 0.58101(15) 0.0004(3) 0.0278(9) Uani 1 1 d . . . . .
C17 C 0.9699(15) 0.7057(6) 0.4045(11) 0.023(2) Uani 0.473(9) 1 d . U P A 1
C17A C 0.9901(19) 0.6048(5) 0.4419(11) 0.025(3) Uani 0.527(9) 1 d . U P A 2
C21 C 0.4454(5) 0.58988(15) -0.0982(3) 0.0295(9) Uani 1 1 d . . . . .
H21 H 0.4915 0.6028 -0.1654 0.035 Uiso 1 1 calc R . . . .
C18 C 0.9777(11) 0.7633(4) 0.4414(8) 0.037(2) Uani 0.473(9) 1 d . U P A 1
H18A H 1.0926 0.7748 0.4516 0.055 Uiso 0.473(9) 1 calc GR . P A 1
H18B H 0.9265 0.7672 0.5144 0.055 Uiso 0.473(9) 1 calc GR . P A 1
H18C H 0.9190 0.7857 0.3824 0.055 Uiso 0.473(9) 1 calc GR . P A 1
C18A C 1.0094(9) 0.5455(3) 0.4702(7) 0.036(2) Uani 0.527(9) 1 d . U P A 2
H18D H 1.0904 0.5295 0.4224 0.054 Uiso 0.527(9) 1 calc GR . P A 2
H18E H 0.9037 0.5272 0.4548 0.054 Uiso 0.527(9) 1 calc GR . P A 2
H18F H 1.0467 0.5413 0.5517 0.054 Uiso 0.527(9) 1 calc GR . P A 2
C25 C 0.7283(5) 0.59272(18) -0.0012(4) 0.0374(10) Uani 1 1 d . . . . .
H25A H 0.7603 0.6199 0.0574 0.056 Uiso 1 1 calc GR . . . .
H25B H 0.7513 0.6064 -0.0773 0.056 Uiso 1 1 calc GR . . . .
H25C H 0.7909 0.5596 0.0152 0.056 Uiso 1 1 calc GR . . . .
C26 C 0.1684(5) 0.59220(18) -0.2090(3) 0.0383(10) Uani 1 1 d . . . . .
H26A H 0.0676 0.5708 -0.2082 0.057 Uiso 1 1 calc GR . . . .
H26B H 0.2257 0.5828 -0.2771 0.057 Uiso 1 1 calc GR . . . .
H26C H 0.1405 0.6306 -0.2113 0.057 Uiso 1 1 calc GR . . . .
C27 C 0.2362(5) 0.52646(17) 0.2006(3) 0.0321(9) Uani 1 1 d . . . . .
H27A H 0.1176 0.5225 0.1830 0.048 Uiso 1 1 calc GR . . . .
H27B H 0.2567 0.5508 0.2664 0.048 Uiso 1 1 calc GR . . . .
H27C H 0.2846 0.4911 0.2196 0.048 Uiso 1 1 calc GR . . . .
C5 C 0.5186(5) 0.74475(17) 0.3862(4) 0.0380(9) Uani 1 1 d . U . . .
C1 C 0.3997(5) 0.70532(17) 0.3555(3) 0.0353(8) Uani 1 1 d . U . . .
H1 H 0.3085 0.6965 0.3979 0.042 Uiso 1 1 calc R . . . .
C2 C 0.4376(6) 0.68146(19) 0.2530(4) 0.0449(9) Uani 1 1 d . U . . .
H2 H 0.3767 0.6537 0.2133 0.054 Uiso 1 1 calc R . . . .
C3 C 0.5795(6) 0.70511(19) 0.2186(4) 0.0536(11) Uani 1 1 d . U . . .
H3 H 0.6349 0.6956 0.1527 0.064 Uiso 1 1 calc R . . . .
C4 C 0.6260(6) 0.74484(18) 0.2967(4) 0.0502(10) Uani 1 1 d . U . . .
H4 H 0.7162 0.7686 0.2914 0.060 Uiso 1 1 calc R . . . .
C6 C 0.5188(6) 0.78334(19) 0.4849(4) 0.0523(12) Uani 1 1 d . U . . .
H6A H 0.4426 0.7706 0.5400 0.078 Uiso 1 1 calc GR . . . .
H6B H 0.4843 0.8190 0.4563 0.078 Uiso 1 1 calc GR . . . .
H6C H 0.6296 0.7857 0.5231 0.078 Uiso 1 1 calc GR . . . .
C11 C 0.6464(6) 0.64502(17) 0.6382(3) 0.0380(11) Uani 1 1 d . . . . .
C10 C 0.4872(5) 0.64472(17) 0.5836(3) 0.0325(9) Uani 1 1 d . . . . .
H10 H 0.4090 0.6729 0.5875 0.039 Uiso 1 1 calc R . . . .
C9 C 0.4617(5) 0.59657(17) 0.5225(3) 0.0321(9) Uani 1 1 d . . . . .
H9 H 0.3646 0.5867 0.4774 0.039 Uiso 1 1 calc R . . . .
C8 C 0.6041(5) 0.56562(16) 0.5396(3) 0.0339(10) Uani 1 1 d . . . . .
H8 H 0.6220 0.5310 0.5081 0.041 Uiso 1 1 calc R . . . .
C7 C 0.7155(6) 0.59527(17) 0.6118(4) 0.0410(11) Uani 1 1 d . . . . .
H7 H 0.8221 0.5834 0.6389 0.049 Uiso 1 1 calc R . . . .
C12 C 0.7225(7) 0.68731(19) 0.7167(4) 0.0556(14) Uani 1 1 d . . . . .
H12A H 0.8412 0.6813 0.7276 0.083 Uiso 1 1 calc GR . . . .
H12B H 0.6750 0.6854 0.7913 0.083 Uiso 1 1 calc GR . . . .
H12C H 0.7014 0.7230 0.6826 0.083 Uiso 1 1 calc GR . . . .

loop_
_atom_site_aniso_label
_atom_site_aniso_U_11
_atom_site_aniso_U_22
_atom_site_aniso_U_33
_atom_site_aniso_U_23
_atom_site_aniso_U_13
_atom_site_aniso_U_12
Dy1 0.01519(10) 0.01674(10) 0.03678(11) 0.00490(8) 0.00132(7) 0.00066(7)
As1 0.0266(2) 0.0217(2) 0.0301(2) 0.00233(17) -0.00371(16) 0.00074(16)
C19 0.026(2) 0.0182(19) 0.0261(19) 0.0028(15) 0.0019(15) 0.0024(15)
C14 0.029(6) 0.030(5) 0.021(6) 0.007(4) 0.005(5) 0.002(4)
C14A 0.015(4) 0.026(5) 0.022(5) 0.002(4) 0.002(4) -0.006(3)
C24 0.0239(19) 0.0200(19) 0.0252(19) 0.0010(16) 0.0027(15) 0.0034(15)
C15 0.016(5) 0.029(5) 0.020(7) 0.010(4) 0.001(6) 0.004(4)
C15A 0.018(5) 0.032(5) 0.024(6) 0.008(4) 0.000(4) 0.000(3)
C23 0.023(2) 0.023(2) 0.033(2) 0.0023(17) 0.0024(16) 0.0017(15)
C13 0.014(5) 0.030(4) 0.022(5) 0.006(4) -0.001(4) -0.001(3)
C13A 0.010(4) 0.031(5) 0.029(5) 0.004(3) 0.000(4) -0.003(3)
C22 0.037(2) 0.021(2) 0.0238(19) 0.0018(16) -0.0005(16) 0.0061(17)
C16 0.024(5) 0.034(6) 0.025(6) 0.010(4) 0.002(4) -0.006(4)
C16A 0.007(4) 0.024(4) 0.024(6) 0.003(4) 0.004(5) 0.004(3)
C20 0.030(2) 0.019(2) 0.034(2) 0.0007(17) 0.0066(17) 0.0003(16)
C17 0.017(5) 0.028(5) 0.023(6) 0.007(4) 0.003(5) -0.006(3)
C17A 0.017(4) 0.030(4) 0.030(6) 0.007(3) 0.004(5) 0.002(3)
C21 0.039(2) 0.022(2) 0.029(2) 0.0065(17) 0.0085(17) 0.0016(17)
C18 0.041(5) 0.033(4) 0.037(5) -0.007(4) 0.008(4) -0.010(4)
C18A 0.028(4) 0.031(4) 0.047(5) 0.010(3) -0.001(3) 0.005(3)
C25 0.031(2) 0.036(2) 0.046(3) 0.006(2) 0.0112(19) -0.0074(19)
C26 0.042(3) 0.037(3) 0.035(2) 0.007(2) -0.0025(19) 0.007(2)
C27 0.032(2) 0.035(2) 0.030(2) 0.0042(18) 0.0073(17) -0.0012(18)
C5 0.042(2) 0.0277(19) 0.0455(19) 0.0127(15) 0.0125(17) 0.0172(16)
C1 0.0324(19) 0.037(2) 0.0364(19) 0.0135(16) 0.0051(15) 0.0181(15)
C2 0.055(2) 0.042(2) 0.037(2) 0.0101(17) -0.0035(18) 0.0298(18)
C3 0.074(3) 0.040(2) 0.051(2) 0.0219(18) 0.030(2) 0.035(2)
C4 0.054(2) 0.025(2) 0.075(2) 0.0237(18) 0.034(2) 0.0215(17)
C6 0.062(3) 0.033(3) 0.062(3) 0.001(2) 0.003(2) 0.019(2)
C11 0.057(3) 0.028(2) 0.026(2) 0.0088(18) -0.0154(19) -0.017(2)
C10 0.041(2) 0.033(2) 0.0228(19) 0.0105(17) 0.0006(17) -0.0035(19)
C9 0.035(2) 0.036(2) 0.0240(19) 0.0053(18) -0.0029(17) -0.0144(19)
C8 0.042(2) 0.022(2) 0.036(2) 0.0079(18) -0.0056(19) -0.0110(18)
C7 0.049(3) 0.025(2) 0.045(3) 0.016(2) -0.024(2) -0.008(2)
C12 0.086(4) 0.036(3) 0.040(3) 0.005(2) -0.025(3) -0.024(3)

loop_
_atom_type_symbol
_atom_type_description
_atom_type_scat_dispersion_real
_atom_type_scat_dispersion_imag
_atom_type_scat_source
C C 0.0033 0.0016 'International Tables Vol C Tables 4.2.6.8 and 6.1.1.4'
H H 0.0000 0.0000 'International Tables Vol C Tables 4.2.6.8 and 6.1.1.4'
As As 0.0499 2.0058 'International Tables Vol C Tables 4.2.6.8 and 6.1.1.4'
Dy Dy -0.1892 4.4098 'International Tables Vol C Tables 4.2.6.8 and 6.1.1.4'

loop_
_geom_angle_atom_site_label_1
_geom_angle_atom_site_label_2
_geom_angle_atom_site_label_3
_geom_angle
C14A Dy1 C15A 30.3(3)
C14A Dy1 C16A 50.2(3)
C14A Dy1 C5 95.3(3)
C14A Dy1 C1 125.2(3)
C14A Dy1 C2 128.1(3)
C14A Dy1 C4 81.0(3)
C14A Dy1 C10 118.0(2)
C14A Dy1 C9 139.0(2)
C15 Dy1 C1 162.6(3)
C15A Dy1 C16A 30.9(3)
C15A Dy1 C5 99.7(3)
C15A Dy1 C1 122.7(3)
C15A Dy1 C2 109.1(3)
C15A Dy1 C4 73.8(3)
C15A Dy1 C10 148.3(3)
C15A Dy1 C9 160.7(3)
C16 Dy1 C15 31.3(4)
C16 Dy1 C5 114.7(4)
C16 Dy1 C1 144.9(4)
C16 Dy1 C2 146.4(3)
C16 Dy1 C3 116.5(3)
C16 Dy1 C4 101.4(3)
C16 Dy1 C10 113.3(3)
C16 Dy1 C9 124.7(3)
C16A Dy1 C1 143.6(3)
C16A Dy1 C2 117.8(3)
C5 Dy1 C15 139.4(3)
C5 Dy1 C16A 128.9(3)
C5 Dy1 C1 30.20(13)
C5 Dy1 C2 49.81(14)
C5 Dy1 C10 78.50(13)
C5 Dy1 C9 97.52(13)
C2 Dy1 C15 137.3(3)
C2 Dy1 C1 29.73(12)
C3 Dy1 C14A 99.4(3)
C3 Dy1 C15 113.5(3)
C3 Dy1 C15A 79.5(3)
C3 Dy1 C16A 94.1(3)
C3 Dy1 C5 50.29(14)
C3 Dy1 C1 49.48(13)
C3 Dy1 C2 29.92(15)
C3 Dy1 C4 29.78(15)
C3 Dy1 C10 119.19(13)
C3 Dy1 C9 118.65(15)
C4 Dy1 C15 114.8(3)
C4 Dy1 C16A 100.0(3)
C4 Dy1 C5 30.46(12)
C4 Dy1 C1 49.18(14)
C4 Dy1 C2 48.93(16)
C4 Dy1 C10 108.96(13)
C4 Dy1 C9 125.09(13)
C10 Dy1 C15 127.1(3)
C10 Dy1 C16A 146.7(3)
C10 Dy1 C1 69.71(12)
C10 Dy1 C2 93.97(13)
C9 Dy1 C15 120.1(3)
C9 Dy1 C16A 133.5(3)
C9 Dy1 C1 76.45(13)
C9 Dy1 C2 88.73(14)
C9 Dy1 C10 30.07(12)
Dy1 As1 H1A 117.9(16)
Dy1 As1 H1B 117.4(18)
H1A As1 H1B 94(2)
C19 As1 Dy1 122.58(11)
C19 As1 H1A 100.8(16)
C19 As1 H1B 98.8(18)
C24 C19 As1 119.9(3)
C24 C19 C20 120.0(3)
C20 C19 As1 119.8(3)
Dy1 C14 H14 118.3
C15 C14 Dy1 71.4(7)
C15 C14 H14 125.3
C13 C14 Dy1 76.8(8)
C13 C14 H14 125.3
C13 C14 C15 109.4(11)
Dy1 C14A H14A 113.2
C15A C14A Dy1 74.9(6)
C15A C14A H14A 126.5
C15A C14A C13A 107.1(9)
C13A C14A Dy1 78.0(6)
C13A C14A H14A 126.5
C19 C24 C27 121.6(3)
C23 C24 C19 118.7(3)
C23 C24 C27 119.7(3)
Dy1 C15 H15 114.7
C14 C15 Dy1 78.5(8)
C14 C15 H15 127.4
C14 C15 C16 105.3(10)
C16 C15 Dy1 72.0(8)
C16 C15 H15 127.4
Dy1 C15A H15A 115.5
C14A C15A Dy1 74.8(6)
C14A C15A H15A 126.3
C14A C15A C16A 107.4(9)
C16A C15A Dy1 75.7(6)
C16A C15A H15A 126.3
C24 C23 H23 118.8
C22 C23 C24 122.3(3)
C22 C23 H23 118.8
Dy1 C13 H13 119.8
C14 C13 Dy1 75.4(8)
C14 C13 H13 125.1
C14 C13 C17 109.8(10)
C17 C13 Dy1 71.3(7)
C17 C13 H13 125.1
Dy1 C13A H13A 118.8
C14A C13A Dy1 71.9(6)
C14A C13A H13A 125.0
C17A C13A Dy1 76.0(8)
C17A C13A C14A 110.0(9)
C17A C13A H13A 125.0
C23 C22 C26 121.2(4)
C21 C22 C23 117.8(3)
C21 C22 C26 121.0(3)
Dy1 C16 H16 112.3
C15 C16 Dy1 76.6(8)
C15 C16 H16 126.4
C17 C16 Dy1 77.4(7)
C17 C16 C15 107.3(10)
C17 C16 H16 126.4
Dy1 C16A H16A 115.2
C15A C16A Dy1 73.5(6)
C15A C16A H16A 126.2
C17A C16A Dy1 77.4(7)
C17A C16A C15A 107.7(9)
C17A C16A H16A 126.2
C19 C20 C25 121.6(3)
C21 C20 C19 119.2(3)
C21 C20 C25 119.3(3)
C13 C17 Dy1 79.6(7)
C13 C17 C16 108.3(10)
C13 C17 C18 125.5(10)
C16 C17 Dy1 72.2(7)
C16 C17 C18 125.9(11)
C18 C17 Dy1 119.5(8)
C13A C17A Dy1 75.2(7)
C13A C17A C16A 107.7(9)
C13A C17A C18A 129.7(10)
C16A C17A Dy1 72.8(6)
C16A C17A C18A 122.5(10)
C18A C17A Dy1 121.0(8)
C22 C21 C20 122.0(3)
C22 C21 H21 119.0
C20 C21 H21 119.0
C17 C18 H18A 109.5
C17 C18 H18B 109.5
C17 C18 H18C 109.5
H18A C18 H18B 109.5
H18A C18 H18C 109.5
H18B C18 H18C 109.5
C17A C18A H18D 109.5
C17A C18A H18E 109.5
C17A C18A H18F 109.5
H18D C18A H18E 109.5
H18D C18A H18F 109.5
H18E C18A H18F 109.5
C20 C25 H25A 109.5
C20 C25 H25B 109.5
C20 C25 H25C 109.5
H25A C25 H25B 109.5
H25A C25 H25C 109.5
H25B C25 H25C 109.5
C22 C26 H26A 109.5
C22 C26 H26B 109.5
C22 C26 H26C 109.5
H26A C26 H26B 109.5
H26A C26 H26C 109.5
H26B C26 H26C 109.5
C24 C27 H27A 109.5
C24 C27 H27B 109.5
C24 C27 H27C 109.5
H27A C27 H27B 109.5
H27A C27 H27C 109.5
H27B C27 H27C 109.5
C1 C5 Dy1 75.7(2)
C1 C5 C4 105.7(4)
C1 C5 C6 126.9(4)
C4 C5 Dy1 74.7(2)
C4 C5 C6 127.0(5)
C6 C5 Dy1 120.6(3)
Dy1 C1 H1 117.3
C5 C1 Dy1 74.1(2)
C5 C1 H1 125.7
C2 C1 Dy1 74.9(2)
C2 C1 C5 108.7(4)
C2 C1 H1 125.7
Dy1 C2 H2 117.3
C1 C2 Dy1 75.4(2)
C1 C2 H2 125.8
C3 C2 Dy1 73.5(3)
C3 C2 C1 108.3(5)
C3 C2 H2 125.8
Dy1 C3 H3 113.7
C2 C3 Dy1 76.6(2)
C2 C3 H3 126.1
C4 C3 Dy1 76.0(3)
C4 C3 C2 107.9(4)
C4 C3 H3 126.1
Dy1 C4 H4 117.5
C5 C4 Dy1 74.8(2)
C5 C4 H4 125.3
C3 C4 Dy1 74.2(3)
C3 C4 C5 109.4(5)
C3 C4 H4 125.3
C5 C6 H6A 109.5
C5 C6 H6B 109.5
C5 C6 H6C 109.5
H6A C6 H6B 109.5
H6A C6 H6C 109.5
H6B C6 H6C 109.5
C10 C11 Dy1 73.9(2)
C10 C11 C12 127.5(4)
C7 C11 Dy1 75.9(2)
C7 C11 C10 105.7(4)
C7 C11 C12 126.6(4)
C12 C11 Dy1 119.4(3)
Dy1 C10 H10 115.7
C11 C10 Dy1 76.1(2)
C11 C10 H10 125.3
C9 C10 Dy1 74.8(2)
C9 C10 C11 109.4(4)
C9 C10 H10 125.3
Dy1 C9 H9 114.9
C10 C9 Dy1 75.1(2)
C10 C9 H9 126.1
C8 C9 Dy1 76.2(2)
C8 C9 C10 107.9(4)
C8 C9 H9 126.1
Dy1 C8 H8 115.9
C9 C8 Dy1 73.9(2)
C9 C8 H8 126.5
C9 C8 C7 107.1(4)
C7 C8 Dy1 76.0(2)
C7 C8 H8 126.5
Dy1 C7 H7 118.0
C11 C7 Dy1 74.4(2)
C11 C7 H7 125.1
C8 C7 Dy1 74.3(2)
C8 C7 C11 109.9(4)
C8 C7 H7 125.1
C11 C12 H12A 109.5
C11 C12 H12B 109.5
C11 C12 H12C 109.5
H12A C12 H12B 109.5
H12A C12 H12C 109.5
H12B C12 H12C 109.5

loop_
_geom_bond_atom_site_label_1
_geom_bond_atom_site_label_2
_geom_bond_distance
Dy1 C14A 2.672(10)
Dy1 C15 2.704(15)
Dy1 C15A 2.672(12)
Dy1 C16 2.644(14)
Dy1 C16A 2.701(12)
Dy1 C5 2.688(4)
Dy1 C1 2.709(4)
Dy1 C2 2.703(4)
Dy1 C3 2.665(4)
Dy1 C4 2.687(4)
Dy1 C10 2.696(4)
Dy1 C9 2.692(4)
As1 H1A 1.43(4)
As1 H1B 1.41(5)
As1 C19 1.952(4)
C19 C24 1.397(5)
C19 C20 1.408(5)
C14 H14 0.9500
C14 C15 1.433(13)
C14 C13 1.349(16)
C14A H14A 0.9500
C14A C15A 1.398(13)
C14A C13A 1.410(13)
C24 C23 1.392(5)
C24 C27 1.510(5)
C15 H15 0.9500
C15 C16 1.445(17)
C15A H15A 0.9500
C15A C16A 1.431(15)
C23 H23 0.9500
C23 C22 1.389(5)
C13 H13 0.9500
C13 C17 1.389(15)
C13A H13A 0.9500
C13A C17A 1.369(14)
C22 C21 1.385(5)
C22 C26 1.510(5)
C16 H16 0.9500
C16 C17 1.406(14)
C16A H16A 0.9500
C16A C17A 1.406(12)
C20 C21 1.386(5)
C20 C25 1.506(5)
C17 C18 1.493(17)
C17A C18A 1.512(14)
C21 H21 0.9500
C18 H18A 0.9800
C18 H18B 0.9800
C18 H18C 0.9800
C18A H18D 0.9800
C18A H18E 0.9800
C18A H18F 0.9800
C25 H25A 0.9800
C25 H25B 0.9800
C25 H25C 0.9800
C26 H26A 0.9800
C26 H26B 0.9800
C26 H26C 0.9800
C27 H27A 0.9800
C27 H27B 0.9800
C27 H27C 0.9800
C5 C1 1.406(6)
C5 C4 1.412(6)
C5 C6 1.496(6)
C1 H1 0.9500
C1 C2 1.388(6)
C2 H2 0.9500
C2 C3 1.386(7)
C3 H3 0.9500
C3 C4 1.375(7)
C4 H4 0.9500
C6 H6A 0.9800
C6 H6B 0.9800
C6 H6C 0.9800
C11 C10 1.404(6)
C11 C7 1.401(6)
C11 C12 1.496(6)
C10 H10 0.9500
C10 C9 1.398(6)
C9 H9 0.9500
C9 C8 1.396(6)
C8 H8 0.9500
C8 C7 1.401(5)
C7 H7 0.9500
C12 H12A 0.9800
C12 H12B 0.9800
C12 H12C 0.9800

loop_
_geom_torsion_atom_site_label_1
_geom_torsion_atom_site_label_2
_geom_torsion_atom_site_label_3
_geom_torsion_atom_site_label_4
_geom_torsion
Dy1 C14 C15 C16 -67.6(9)
Dy1 C14 C13 C17 63.6(9)
Dy1 C14A C15A C16A -69.3(8)
Dy1 C14A C13A C17A 67.0(9)
Dy1 C15 C16 C17 -72.0(9)
Dy1 C15A C16A C17A -70.5(8)
Dy1 C13 C17 C16 67.2(8)
Dy1 C13 C17 C18 -118.9(11)
Dy1 C13A C17A C16A 66.0(8)
Dy1 C13A C17A C18A -118.2(14)
Dy1 C16 C17 C13 -72.2(9)
Dy1 C16 C17 C18 113.9(11)
Dy1 C16A C17A C13A -67.7(9)
Dy1 C16A C17A C18A 116.2(12)
Dy1 C5 C1 C2 -67.5(3)
Dy1 C5 C4 C3 66.8(3)
Dy1 C1 C2 C3 -66.7(3)
Dy1 C2 C3 C4 -70.2(3)
Dy1 C3 C4 C5 -67.2(3)
Dy1 C11 C10 C9 68.1(3)
Dy1 C11 C7 C8 -66.5(3)
Dy1 C10 C9 C8 69.9(3)
Dy1 C9 C8 C7 69.4(3)
Dy1 C8 C7 C11 66.5(3)
As1 C19 C24 C23 172.9(3)
As1 C19 C24 C27 -7.6(5)
As1 C19 C20 C21 -173.7(3)
As1 C19 C20 C25 7.3(5)
C19 C24 C23 C22 0.0(6)
C19 C20 C21 C22 1.6(6)
C14 C15 C16 Dy1 72.2(9)
C14 C15 C16 C17 0.2(14)
C14 C13 C17 Dy1 -66.2(10)
C14 C13 C17 C16 1.0(15)
C14 C13 C17 C18 174.9(12)
C14A C15A C16A Dy1 68.7(7)
C14A C15A C16A C17A -1.9(12)
C14A C13A C17A Dy1 -64.4(7)
C14A C13A C17A C16A 1.6(13)
C14A C13A C17A C18A 177.4(12)
C24 C19 C20 C21 -0.2(6)
C24 C19 C20 C25 -179.2(4)
C24 C23 C22 C21 1.3(6)
C24 C23 C22 C26 -178.7(4)
C15 C14 C13 Dy1 -64.5(9)
C15 C14 C13 C17 -0.9(15)
C15 C16 C17 Dy1 71.5(9)
C15 C16 C17 C13 -0.7(14)
C15 C16 C17 C18 -174.6(11)
C15A C14A C13A Dy1 -69.9(7)
C15A C14A C13A C17A -2.8(12)
C15A C16A C17A Dy1 67.8(7)
C15A C16A C17A C13A 0.1(13)
C15A C16A C17A C18A -176.0(11)
C23 C22 C21 C20 -2.2(6)
C13 C14 C15 Dy1 68.0(11)
C13 C14 C15 C16 0.4(15)
C13A C14A C15A Dy1 72.1(7)
C13A C14A C15A C16A 2.8(11)
C20 C19 C24 C23 -0.6(5)
C20 C19 C24 C27 178.9(3)
C25 C20 C21 C22 -179.3(4)
C26 C22 C21 C20 177.9(4)
C27 C24 C23 C22 -179.4(4)
C5 C1 C2 Dy1 67.0(3)
C5 C1 C2 C3 0.3(5)
C1 C5 C4 Dy1 -70.0(3)
C1 C5 C4 C3 -3.2(5)
C1 C2 C3 Dy1 67.9(3)
C1 C2 C3 C4 -2.3(5)
C2 C3 C4 Dy1 70.6(3)
C2 C3 C4 C5 3.5(5)
C4 C5 C1 Dy1 69.3(3)
C4 C5 C1 C2 1.8(4)
C6 C5 C1 Dy1 -117.8(4)
C6 C5 C1 C2 174.7(4)
C6 C5 C4 Dy1 117.1(4)
C6 C5 C4 C3 -176.1(4)
C11 C10 C9 Dy1 -68.9(3)
C11 C10 C9 C8 0.9(4)
C10 C11 C7 Dy1 68.4(3)
C10 C11 C7 C8 1.9(5)
C10 C9 C8 Dy1 -69.1(3)
C10 C9 C8 C7 0.3(4)
C9 C8 C7 Dy1 -67.9(3)
C9 C8 C7 C11 -1.4(5)
C7 C11 C10 Dy1 -69.8(3)
C7 C11 C10 C9 -1.7(5)
C12 C11 C10 Dy1 115.0(4)
C12 C11 C10 C9 -176.9(4)
C12 C11 C7 Dy1 -116.3(4)
C12 C11 C7 C8 177.2(4)
